data_7150865
loop_
_publ_author_name
'Filthaus, Matthias'
'Oppel, Iris M.'
'Bettinger, Holger F.'

_publ_section_title
;
 Supramolecular structures and spontaneous resolution: the case of
 ortho-substituted phenylboronic acids
;
_journal_issue 7
_journal_name_full 'Organic &amp;  Biomolecular Chemistry'
_journal_page_first 1201
_journal_page_last 1207
_journal_paper_doi 10.1039/b719282g
_journal_volume 6
_journal_year 2008
_chemical_formula_sum 'C14 H10 B Br O2'
_chemical_formula_weight 300.94
_chemical_name_systematic
;
?
;
_space_group_IT_number 18
_symmetry_cell_setting orthorhombic
_symmetry_space_group_name_Hall 'P 2 2ab'
_symmetry_space_group_name_H-M 'P 21 21 2'
_atom_sites_solution_hydrogens geom
_atom_sites_solution_primary direct
_atom_sites_solution_secondary difmap
_audit_creation_method SHELXL-97
_cell_angle_alpha 90.00
_cell_angle_beta 90.00
_cell_angle_gamma 90.00
_cell_formula_units_Z 4
_cell_length_a 14.4683(9)
_cell_length_b 17.0943(11)
_cell_length_c 4.9200(2)
_cell_measurement_reflns_used 4828
_cell_measurement_temperature 113(2)
_cell_measurement_theta_max 30.0
_cell_measurement_theta_min 2.8
_cell_volume 1216.84(12)
_computing_cell_refinement 'CrysAlis RED 32.4, Oxford Diffraction Ltd.'
_computing_data_collection 'CrysAlis CCD 32.4, Oxford Diffraction Ltd.'
_computing_data_reduction 'CrysAlis RED 32.4, Oxford Diffraction Ltd.'
_computing_molecular_graphics SHELXL-97
_computing_publication_material SHELXL-97
_computing_structure_refinement 'SHELXL-97 (Sheldrick, 1997)'
_computing_structure_solution 'SHELXS-97 (Sheldrick, 1990)'
_diffrn_ambient_temperature 108(2)
_diffrn_measured_fraction_theta_full 0.998
_diffrn_measured_fraction_theta_max 0.998
_diffrn_measurement_device_type '426 frames in \w and 10 sec '
_diffrn_radiation_monochromator graphite
_diffrn_radiation_source 'fine-focus sealed tube'
_diffrn_radiation_type MoK\a
_diffrn_radiation_wavelength 0.71073
_diffrn_reflns_av_R_equivalents 0.0284
_diffrn_reflns_av_sigmaI/netI 0.0406
_diffrn_reflns_limit_h_max 18
_diffrn_reflns_limit_h_min -18
_diffrn_reflns_limit_k_max 21
_diffrn_reflns_limit_k_min -22
_diffrn_reflns_limit_l_max 4
_diffrn_reflns_limit_l_min -6
_diffrn_reflns_number 9359
_diffrn_reflns_theta_full 27.49
_diffrn_reflns_theta_max 27.49
_diffrn_reflns_theta_min 2.82
_exptl_absorpt_coefficient_mu 3.366
_exptl_absorpt_correction_T_max 0.56
_exptl_absorpt_correction_T_min 0.43
_exptl_absorpt_correction_type multi-scan
_exptl_absorpt_process_details
;
CrysAlis RED, Oxford Diffraction Ltd.,
Version 1.171.32.4
Empirical absorption correction using spherical harmonics,
implemented in SCALE3 ABSPACK scaling algorithm.
;
_exptl_crystal_colour pale-yellow
_exptl_crystal_density_diffrn 1.643
_exptl_crystal_density_method 'not measured'
_exptl_crystal_description prism
_exptl_crystal_F_000 600
_exptl_crystal_size_max 0.456
_exptl_crystal_size_mid 0.219
_exptl_crystal_size_min 0.176
_refine_diff_density_max 0.446
_refine_diff_density_min -0.302
_refine_diff_density_rms 0.061
_refine_ls_abs_structure_details 'Flack H D (1983), Acta Cryst. A39, 876-881'
_refine_ls_abs_structure_Flack -0.014(8)
_refine_ls_extinction_method none
_refine_ls_goodness_of_fit_ref 0.955
_refine_ls_hydrogen_treatment mixed
_refine_ls_matrix_type full
_refine_ls_number_parameters 171
_refine_ls_number_reflns 2786
_refine_ls_number_restraints 2
_refine_ls_restrained_S_all 0.955
_refine_ls_R_factor_all 0.0323
_refine_ls_R_factor_gt 0.0240
_refine_ls_shift/su_max 0.004
_refine_ls_shift/su_mean 0.001
_refine_ls_structure_factor_coef Fsqd
_refine_ls_weighting_details 'calc w=1/[\s^2^(Fo^2^)+(0.0255P)^2^+0.0000P] where P=(Fo^2^+2Fc^2^)/3'
_refine_ls_weighting_scheme calc
_refine_ls_wR_factor_gt 0.0480
_refine_ls_wR_factor_ref 0.0490
_reflns_number_gt 2332
_reflns_number_total 2786
_reflns_threshold_expression >2sigma(I)
_cod_data_source_file b719282g.txt
_cod_data_source_block p21212
_cod_original_sg_symbol_H-M P2(1)2(1)2
_cod_database_code 7150865

loop_
_symmetry_equiv_pos_as_xyz
'x, y, z'
'-x, -y, z'
'-x+1/2, y+1/2, -z'
'x+1/2, -y+1/2, -z'

loop_
_atom_site_label
_atom_site_type_symbol
_atom_site_fract_x
_atom_site_fract_y
_atom_site_fract_z
_atom_site_U_iso_or_equiv
_atom_site_adp_type
_atom_site_occupancy
_atom_site_symmetry_multiplicity
_atom_site_calc_flag
_atom_site_refinement_flags
_atom_site_disorder_assembly
_atom_site_disorder_group
Br1 Br 0.598153(17) 0.842771(16) 0.94898(5) 0.02963(8) Uani 1 1 d . . .
B1 B 0.88437(18) 0.57263(16) 0.7513(5) 0.0159(6) Uani 1 1 d . . .
O1 O 0.91865(11) 0.54185(10) 0.5184(3) 0.0267(4) Uani 1 1 d . . .
H1 H 0.9062 0.5717 0.3877 0.040 Uiso 1 1 calc R . .
O2 O 0.92461(10) 0.54605(9) 0.9833(3) 0.0192(4) Uani 1 1 d D . .
H21 H 0.9688(19) 0.5149(19) 0.975(7) 0.011(10) Uiso 0.50 1 d PD . .
H22 H 0.919(3) 0.555(3) 1.148(3) 0.012(13) Uiso 0.50 1 d PD . .
C01 C 0.80647(14) 0.63715(13) 0.7707(4) 0.0143(5) Uani 1 1 d . . .
C02 C 0.73188(14) 0.62588(13) 0.9520(5) 0.0159(4) Uani 1 1 d . . .
C03 C 0.71522(15) 0.55204(13) 1.0815(5) 0.0195(5) Uani 1 1 d . . .
H03 H 0.7550 0.5093 1.0427 0.023 Uiso 1 1 calc R . .
C04 C 0.64427(17) 0.54156(16) 1.2575(5) 0.0273(6) Uani 1 1 d . . .
H04 H 0.6340 0.4915 1.3358 0.033 Uiso 1 1 calc R . .
C05 C 0.58564(18) 0.60441(15) 1.3251(5) 0.0296(6) Uani 1 1 d . . .
H05 H 0.5379 0.5971 1.4551 0.036 Uiso 1 1 calc R . .
C06 C 0.59697(17) 0.67546(14) 1.2057(4) 0.0248(6) Uani 1 1 d . . .
H06 H 0.5565 0.7171 1.2526 0.030 Uiso 1 1 calc R . .
C07 C 0.66861(14) 0.68888(14) 1.0111(4) 0.0186(5) Uani 1 1 d . . .
C08 C 0.68108(16) 0.75956(13) 0.8733(4) 0.0187(5) Uani 1 1 d . . .
C09 C 0.75039(16) 0.77136(13) 0.6801(4) 0.0176(5) Uani 1 1 d . . .
C10 C 0.76085(15) 0.84187(14) 0.5289(4) 0.0236(5) Uani 1 1 d . . .
H10 H 0.7184 0.8834 0.5577 0.028 Uiso 1 1 calc R . .
C11 C 0.82983(16) 0.85130(16) 0.3450(5) 0.0266(6) Uani 1 1 d . . .
H11 H 0.8344 0.8985 0.2438 0.032 Uiso 1 1 calc R . .
C12 C 0.89493(19) 0.79074(14) 0.3044(4) 0.0239(5) Uani 1 1 d . . .
H12 H 0.9437 0.7979 0.1777 0.029 Uiso 1 1 calc R . .
C13 C 0.88868(15) 0.72282(13) 0.4436(4) 0.0204(5) Uani 1 1 d . . .
H13 H 0.9340 0.6834 0.4151 0.025 Uiso 1 1 calc R . .
C14 C 0.81526(15) 0.70874(14) 0.6334(4) 0.0159(5) Uani 1 1 d . . .

loop_
_atom_site_aniso_label
_atom_site_aniso_U_11
_atom_site_aniso_U_22
_atom_site_aniso_U_33
_atom_site_aniso_U_23
_atom_site_aniso_U_13
_atom_site_aniso_U_12
Br1 0.02525(12) 0.02357(13) 0.04007(14) -0.00789(11) -0.00454(12) 0.01256(11)
B1 0.0154(14) 0.0177(14) 0.0147(12) -0.0010(11) 0.0000(10) -0.0011(11)
O1 0.0320(10) 0.0313(10) 0.0169(9) -0.0048(7) -0.0004(7) 0.0117(7)
O2 0.0211(9) 0.0208(9) 0.0156(10) 0.0024(7) -0.0034(6) 0.0019(6)
C01 0.0162(11) 0.0146(13) 0.0120(11) -0.0041(9) -0.0053(9) 0.0005(9)
C02 0.0142(10) 0.0185(11) 0.0151(10) -0.0025(10) -0.0059(10) 0.0007(8)
C03 0.0169(11) 0.0205(13) 0.0210(12) -0.0014(10) -0.0032(11) 0.0007(9)
C04 0.0246(14) 0.0274(16) 0.0301(15) 0.0047(11) 0.0022(11) -0.0008(12)
C05 0.0203(14) 0.0368(17) 0.0318(14) 0.0011(11) 0.0044(11) 0.0014(12)
C06 0.0154(11) 0.0319(16) 0.0271(12) -0.0086(10) 0.0012(11) 0.0082(12)
C07 0.0155(11) 0.0219(12) 0.0184(14) -0.0049(10) -0.0029(9) 0.0009(9)
C08 0.0173(11) 0.0161(13) 0.0228(13) -0.0083(9) -0.0067(9) 0.0076(9)
C09 0.0198(12) 0.0137(13) 0.0194(12) -0.0020(10) -0.0082(9) 0.0000(10)
C10 0.0291(11) 0.0146(11) 0.0273(12) 0.0000(13) -0.0100(10) 0.0040(10)
C11 0.0352(14) 0.0190(14) 0.0257(12) 0.0030(12) -0.0090(10) -0.0048(12)
C12 0.0253(13) 0.0258(14) 0.0206(12) -0.0016(10) 0.0001(12) -0.0050(13)
C13 0.0219(12) 0.0218(12) 0.0177(10) -0.0021(10) -0.0036(11) -0.0009(10)
C14 0.0156(12) 0.0183(13) 0.0138(11) -0.0025(9) -0.0056(9) 0.0020(10)

loop_
_atom_type_symbol
_atom_type_description
_atom_type_scat_dispersion_real
_atom_type_scat_dispersion_imag
_atom_type_scat_source
C C 0.0033 0.0016 'International Tables Vol C Tables 4.2.6.8 and 6.1.1.4'
H H 0.0000 0.0000 'International Tables Vol C Tables 4.2.6.8 and 6.1.1.4'
B B 0.0013 0.0007 'International Tables Vol C Tables 4.2.6.8 and 6.1.1.4'
O O 0.0106 0.0060 'International Tables Vol C Tables 4.2.6.8 and 6.1.1.4'
Br Br -0.2901 2.4595 'International Tables Vol C Tables 4.2.6.8 and 6.1.1.4'

loop_
_geom_angle_atom_site_label_1
_geom_angle_atom_site_label_2
_geom_angle_atom_site_label_3
_geom_angle
_geom_angle_site_symmetry_1
_geom_angle_site_symmetry_3
_geom_angle_publ_flag
O1 B1 O2 115.1(2) . . ?
O1 B1 C01 125.7(2) . . ?
O2 B1 C01 119.23(19) . . ?
C14 C01 C02 119.5(2) . . ?
C14 C01 B1 120.99(19) . . ?
C02 C01 B1 119.18(19) . . ?
C01 C02 C03 121.9(2) . . ?
C01 C02 C07 120.6(2) . . ?
C03 C02 C07 117.4(2) . . ?
C04 C03 C02 121.8(2) . . ?
C03 C04 C05 120.4(2) . . ?
C06 C05 C04 120.5(2) . . ?
C05 C06 C07 121.4(2) . . ?
C08 C07 C06 123.9(2) . . ?
C08 C07 C02 117.8(2) . . ?
C06 C07 C02 118.4(2) . . ?
C09 C08 C07 123.2(2) . . ?
C09 C08 Br1 118.64(17) . . ?
C07 C08 Br1 118.13(17) . . ?
C08 C09 C10 123.6(2) . . ?
C08 C09 C14 118.0(2) . . ?
C10 C09 C14 118.4(2) . . ?
C11 C10 C09 121.8(2) . . ?
C10 C11 C12 119.8(2) . . ?
C13 C12 C11 120.9(2) . . ?
C12 C13 C14 121.6(2) . . ?
C01 C14 C13 121.8(2) . . ?
C01 C14 C09 120.8(2) . . ?
C13 C14 C09 117.5(2) . . ?

loop_
_geom_bond_atom_site_label_1
_geom_bond_atom_site_label_2
_geom_bond_distance
_geom_bond_site_symmetry_2
_geom_bond_publ_flag
Br1 C08 1.898(2) . ?
B1 O1 1.355(3) . ?
B1 O2 1.359(3) . ?
B1 C01 1.580(3) . ?
C01 C14 1.404(3) . ?
C01 C02 1.413(3) . ?
C02 C03 1.434(3) . ?
C02 C07 1.443(3) . ?
C03 C04 1.355(3) . ?
C04 C05 1.409(3) . ?
C05 C06 1.359(3) . ?
C06 C07 1.430(3) . ?
C07 C08 1.397(3) . ?
C08 C09 1.397(3) . ?
C09 C10 1.424(3) . ?
C09 C14 1.442(3) . ?
C10 C11 1.357(3) . ?
C11 C12 1.414(3) . ?
C12 C13 1.351(3) . ?
C13 C14 1.435(3) . ?

loop_
_geom_torsion_atom_site_label_1
_geom_torsion_atom_site_label_2
_geom_torsion_atom_site_label_3
_geom_torsion_atom_site_label_4
_geom_torsion
_geom_torsion_site_symmetry_1
_geom_torsion_site_symmetry_2
_geom_torsion_site_symmetry_3
_geom_torsion_site_symmetry_4
_geom_torsion_publ_flag
O1 B1 C01 C14 -54.7(3) . . . . ?
O2 B1 C01 C14 122.8(2) . . . . ?
O1 B1 C01 C02 132.2(2) . . . . ?
O2 B1 C01 C02 -50.3(3) . . . . ?
C14 C01 C02 C03 175.0(2) . . . . ?
B1 C01 C02 C03 -11.8(3) . . . . ?
C14 C01 C02 C07 -4.3(3) . . . . ?
B1 C01 C02 C07 168.97(19) . . . . ?
C01 C02 C03 C04 179.3(2) . . . . ?
C07 C02 C03 C04 -1.4(3) . . . . ?
C02 C03 C04 C05 -1.8(4) . . . . ?
C03 C04 C05 C06 2.9(4) . . . . ?
C04 C05 C06 C07 -0.6(4) . . . . ?
C05 C06 C07 C08 177.1(2) . . . . ?
C05 C06 C07 C02 -2.7(3) . . . . ?
C01 C02 C07 C08 3.1(3) . . . . ?
C03 C02 C07 C08 -176.2(2) . . . . ?
C01 C02 C07 C06 -177.1(2) . . . . ?
C03 C02 C07 C06 3.6(3) . . . . ?
C06 C07 C08 C09 -178.8(2) . . . . ?
C02 C07 C08 C09 1.0(3) . . . . ?
C06 C07 C08 Br1 0.0(3) . . . . ?
C02 C07 C08 Br1 179.91(15) . . . . ?
C07 C08 C09 C10 176.8(2) . . . . ?
Br1 C08 C09 C10 -2.1(3) . . . . ?
C07 C08 C09 C14 -3.7(3) . . . . ?
Br1 C08 C09 C14 177.40(16) . . . . ?
C08 C09 C10 C11 179.3(2) . . . . ?
C14 C09 C10 C11 -0.2(3) . . . . ?
C09 C10 C11 C12 -1.5(3) . . . . ?
C10 C11 C12 C13 1.0(3) . . . . ?
C11 C12 C13 C14 1.2(4) . . . . ?
C02 C01 C14 C13 -178.9(2) . . . . ?
B1 C01 C14 C13 8.0(3) . . . . ?
C02 C01 C14 C09 1.5(3) . . . . ?
B1 C01 C14 C09 -171.64(19) . . . . ?
C12 C13 C14 C01 177.5(2) . . . . ?
C12 C13 C14 C09 -2.8(3) . . . . ?
C08 C09 C14 C01 2.5(3) . . . . ?
C10 C09 C14 C01 -178.1(2) . . . . ?
C08 C09 C14 C13 -177.2(2) . . . . ?
C10 C09 C14 C13 2.3(3) . . . . ?
